data_4074718
loop_
_publ_author_name
'Chen, Ming-Chou'
'Roberts, John A. S.'
'Seyam, Afif M.'
'Li, Liting'
'Zuccaccia, Cristiano'
'Stahl, Nicholas G.'
'Marks, Tobin J.'

_publ_section_title
;
 Diversity in Weakly Coordinating Anions. Mono- and Polynuclear
 Halo(perfluoroaryl)metalates as Cocatalysts for Stereospecific Olefin
 Polymerization:&#x00A0; Synthesis, Structure, and Reactivity
;
_journal_issue 11
_journal_name_full Organometallics
_journal_page_first 2833
_journal_paper_doi 10.1021/om0508334
_journal_volume 25
_journal_year 2006
_chemical_formula_sum 'C37 H15 Al Cl F15'
_chemical_formula_weight 806.92
_chemical_name_common
; 
?
;
_chemical_name_systematic
; 
 ? 
;
_space_group_IT_number 14
_symmetry_cell_setting monoclinic
_symmetry_space_group_name_Hall '-P 2ybc'
_symmetry_space_group_name_H-M 'P 1 21/c 1'
_atom_sites_solution_hydrogens geom
_atom_sites_solution_primary direct
_atom_sites_solution_secondary difmap
_audit_creation_method SHELXL-97
_cell_angle_alpha 90.00
_cell_angle_beta 97.7320(10)
_cell_angle_gamma 90.00
_cell_formula_units_Z 4
_cell_length_a 12.3098(8)
_cell_length_b 7.8476(5)
_cell_length_c 33.702(2)
_cell_measurement_temperature 153(2)
_cell_volume 3226.1(4)
_computing_cell_refinement 'Bruker SMART'
_computing_data_collection 'Bruker SMART'
_computing_data_reduction 'Bruker SAINT'
_computing_molecular_graphics 'Bruker SHELXTL'
_computing_publication_material 'Bruker SHELXTL'
_computing_structure_refinement 'SHELXL-97 (Sheldrick, 1997)'
_computing_structure_solution 'SHELXS-97 (Sheldrick, 1990)'
_diffrn_ambient_temperature 153(2)
_diffrn_measured_fraction_theta_full 1.000
_diffrn_measured_fraction_theta_max 0.926
_diffrn_measurement_device_type 'CCD area detector'
_diffrn_measurement_method 'phi and omega scans'
_diffrn_radiation_monochromator graphite
_diffrn_radiation_source 'fine-focus sealed tube'
_diffrn_radiation_type MoK\a
_diffrn_radiation_wavelength 0.71073
_diffrn_reflns_av_R_equivalents 0.0602
_diffrn_reflns_av_sigmaI/netI 0.0503
_diffrn_reflns_limit_h_max 16
_diffrn_reflns_limit_h_min -15
_diffrn_reflns_limit_k_max 10
_diffrn_reflns_limit_k_min -10
_diffrn_reflns_limit_l_max 45
_diffrn_reflns_limit_l_min -45
_diffrn_reflns_number 28960
_diffrn_reflns_theta_full 25.00
_diffrn_reflns_theta_max 28.92
_diffrn_reflns_theta_min 1.22
_exptl_absorpt_coefficient_mu 0.262
_exptl_absorpt_correction_T_max 0.97504
_exptl_absorpt_correction_T_min 0.94486
_exptl_absorpt_correction_type integration
_exptl_crystal_colour yellow
_exptl_crystal_density_diffrn 1.661
_exptl_crystal_density_method 'not measured'
_exptl_crystal_description block
_exptl_crystal_F_000 1608
_exptl_crystal_size_max 0.248
_exptl_crystal_size_mid 0.142
_exptl_crystal_size_min 0.104
_refine_diff_density_max 0.406
_refine_diff_density_min -0.282
_refine_diff_density_rms 0.078
_refine_ls_extinction_method none
_refine_ls_goodness_of_fit_ref 1.034
_refine_ls_hydrogen_treatment constr
_refine_ls_matrix_type full
_refine_ls_number_parameters 487
_refine_ls_number_reflns 7880
_refine_ls_number_restraints 0
_refine_ls_restrained_S_all 1.034
_refine_ls_R_factor_all 0.0688
_refine_ls_R_factor_gt 0.0450
_refine_ls_shift/su_max 0.002
_refine_ls_shift/su_mean 0.000
_refine_ls_structure_factor_coef Fsqd
_refine_ls_weighting_details 'calc w=1/[\s^2^(Fo^2^)+(0.0695P)^2^+0.0000P] where P=(Fo^2^+2Fc^2^)/3'
_refine_ls_weighting_scheme calc
_refine_ls_wR_factor_gt 0.1094
_refine_ls_wR_factor_ref 0.1249
_reflns_number_gt 5488
_reflns_number_total 7880
_reflns_threshold_expression >2sigma(I)
_cod_data_source_file om0508334si20050927_045821.cif
_cod_data_source_block 13
_cod_depositor_comments
;
The following automatic conversions were performed:

'_symmetry_cell_setting' value 'Monoclinic' changed to 'monoclinic'
according to /home/saulius/struct/CIF-dictionaries/cif_core.dic
dictionary named 'cif_core.dic' version 2.4.1 from 2010-06-29.

Automatic conversion script
Id: cif_fix_values 1715 2011-07-08 13:25:40Z adriana 
;
_cod_original_sg_symbol_H-M P2(1)/c
_cod_database_code 4074718

loop_
_symmetry_equiv_pos_as_xyz
'x, y, z'
'-x, y+1/2, -z+1/2'
'-x, -y, -z'
'x, -y-1/2, z-1/2'

loop_
_atom_site_label
_atom_site_type_symbol
_atom_site_fract_x
_atom_site_fract_y
_atom_site_fract_z
_atom_site_U_iso_or_equiv
_atom_site_adp_type
_atom_site_occupancy
_atom_site_symmetry_multiplicity
_atom_site_calc_flag
_atom_site_refinement_flags
Cl1 Cl 0.33373(4) 1.25042(6) 0.146908(13) 0.03040(12) Uani 1 1 d .
Al1 Al 0.33108(4) 0.99718(7) 0.121111(16) 0.02507(14) Uani 1 1 d .
F11 F 0.53233(9) 1.00088(15) 0.18847(3) 0.0347(3) Uani 1 1 d .
F1 F 0.25180(10) 0.68488(14) 0.07210(3) 0.0393(3) Uani 1 1 d .
F5 F 0.22657(10) 1.28155(15) 0.05311(4) 0.0402(3) Uani 1 1 d .
F6 F 0.41396(9) 0.66990(15) 0.17738(4) 0.0395(3) Uani 1 1 d .
F15 F 0.47008(9) 0.87208(17) 0.05018(3) 0.0413(3) Uani 1 1 d .
F2 F 0.13591(11) 0.63751(17) -0.00036(4) 0.0493(3) Uani 1 1 d .
F3 F 0.06727(10) 0.91098(19) -0.04701(3) 0.0502(3) Uani 1 1 d .
F14 F 0.68453(10) 0.82998(18) 0.05018(4) 0.0481(3) Uani 1 1 d .
F13 F 0.82726(9) 0.88818(18) 0.11773(4) 0.0466(3) Uani 1 1 d .
F12 F 0.74936(9) 0.97877(16) 0.18652(3) 0.0414(3) Uani 1 1 d .
F4 F 0.11044(10) 1.23225(17) -0.01863(3) 0.0457(3) Uani 1 1 d .
F8 F 0.10551(11) 0.58546(19) 0.24267(4) 0.0549(4) Uani 1 1 d .
F7 F 0.31412(11) 0.50164(17) 0.23132(4) 0.0483(3) Uani 1 1 d .
F10 F 0.09630(9) 1.00479(16) 0.14337(4) 0.0461(3) Uani 1 1 d .
F9 F -0.00195(10) 0.83944(18) 0.19872(4) 0.0546(4) Uani 1 1 d .
C15 C 0.67876(15) 0.9476(2) 0.15331(5) 0.0297(4) Uani 1 1 d .
C7 C 0.25996(15) 0.8475(2) 0.15837(5) 0.0275(4) Uani 1 1 d .
C14 C 0.56718(15) 0.9620(2) 0.15300(5) 0.0276(4) Uani 1 1 d .
C17 C 0.64640(16) 0.8750(3) 0.08451(6) 0.0320(4) Uani 1 1 d .
C1 C 0.24404(14) 0.9852(2) 0.06647(5) 0.0271(4) Uani 1 1 d .
C9 C 0.26061(17) 0.6272(3) 0.20975(6) 0.0329(4) Uani 1 1 d .
C13 C 0.48996(15) 0.9408(2) 0.11927(5) 0.0255(4) Uani 1 1 d .
C11 C 0.10139(16) 0.7983(3) 0.19328(6) 0.0368(5) Uani 1 1 d .
C16 C 0.71877(15) 0.9022(3) 0.11864(6) 0.0317(4) Uani 1 1 d .
C4 C 0.12310(15) 0.9347(3) -0.01031(6) 0.0354(5) Uani 1 1 d .
C6 C 0.20568(15) 1.1190(3) 0.04145(6) 0.0298(4) Uani 1 1 d .
C10 C 0.15593(17) 0.6708(3) 0.21559(6) 0.0365(5) Uani 1 1 d .
C2 C 0.21709(15) 0.8262(2) 0.05043(6) 0.0300(4) Uani 1 1 d .
C12 C 0.15390(16) 0.8815(2) 0.16510(6) 0.0320(4) Uani 1 1 d .
C18 C 0.53568(15) 0.8963(2) 0.08556(5) 0.0290(4) Uani 1 1 d .
C5 C 0.14619(15) 1.0963(3) 0.00397(6) 0.0337(5) Uani 1 1 d .
C8 C 0.30958(15) 0.7159(2) 0.18135(5) 0.0290(4) Uani 1 1 d .
C3 C 0.15834(16) 0.7969(3) 0.01319(6) 0.0351(5) Uani 1 1 d .
C19 C 0.74201(15) 0.4333(2) 0.13567(5) 0.0261(4) Uani 1 1 d .
C32 C 0.65836(14) 0.3992(2) 0.10198(5) 0.0259(4) Uani 1 1 d .
C24 C 0.99620(16) 0.5104(3) 0.08875(6) 0.0342(4) Uani 1 1 d .
H24 H 1.0171 0.5582 0.0650 0.041 Uiso 1 1 calc R
C26 C 0.71256(15) 0.4665(2) 0.17504(5) 0.0263(4) Uani 1 1 d .
C22 C 1.04579(16) 0.3766(3) 0.15304(6) 0.0335(4) Uani 1 1 d .
H22 H 1.1005 0.3301 0.1726 0.040 Uiso 1 1 calc R
C23 C 1.07547(16) 0.4465(3) 0.11835(6) 0.0360(5) Uani 1 1 d .
H23 H 1.1506 0.4509 0.1147 0.043 Uiso 1 1 calc R
C20 C 0.85575(15) 0.4370(2) 0.12972(5) 0.0269(4) Uani 1 1 d .
C21 C 0.93784(15) 0.3739(2) 0.15931(6) 0.0305(4) Uani 1 1 d .
H21 H 0.9184 0.3295 0.1836 0.037 Uiso 1 1 calc R
C31 C 0.77738(16) 0.5774(3) 0.20112(6) 0.0315(4) Uani 1 1 d .
H31 H 0.8425 0.6244 0.1934 0.038 Uiso 1 1 calc R
C27 C 0.61760(15) 0.3943(2) 0.18776(5) 0.0294(4) Uani 1 1 d .
H27 H 0.5730 0.3186 0.1706 0.035 Uiso 1 1 calc R
C33 C 0.68352(16) 0.2949(2) 0.07045(6) 0.0303(4) Uani 1 1 d .
H33 H 0.7548 0.2477 0.0713 0.036 Uiso 1 1 calc R
C35 C 0.50137(17) 0.3315(3) 0.03652(6) 0.0377(5) Uani 1 1 d .
H35 H 0.4478 0.3089 0.0141 0.045 Uiso 1 1 calc R
C28 C 0.58990(17) 0.4337(3) 0.22494(6) 0.0363(5) Uani 1 1 d .
H28 H 0.5271 0.3831 0.2336 0.044 Uiso 1 1 calc R
C25 C 0.88712(15) 0.5040(2) 0.09406(6) 0.0307(4) Uani 1 1 d .
H25 H 0.8327 0.5450 0.0736 0.037 Uiso 1 1 calc R
C30 C 0.74654(18) 0.6182(3) 0.23794(6) 0.0379(5) Uani 1 1 d .
H30 H 0.7895 0.6955 0.2552 0.046 Uiso 1 1 calc R
C37 C 0.55228(15) 0.4688(2) 0.09990(6) 0.0299(4) Uani 1 1 d .
H37 H 0.5340 0.5389 0.1210 0.036 Uiso 1 1 calc R
C29 C 0.65319(18) 0.5467(3) 0.24969(6) 0.0397(5) Uani 1 1 d .
H29 H 0.6324 0.5755 0.2750 0.048 Uiso 1 1 calc R
C34 C 0.60417(17) 0.2612(3) 0.03816(6) 0.0355(5) Uani 1 1 d .
H34 H 0.6209 0.1893 0.0171 0.043 Uiso 1 1 calc R
C36 C 0.47477(16) 0.4355(3) 0.06727(6) 0.0360(5) Uani 1 1 d .
H36 H 0.4035 0.4834 0.0658 0.043 Uiso 1 1 calc R

loop_
_atom_site_aniso_label
_atom_site_aniso_U_11
_atom_site_aniso_U_22
_atom_site_aniso_U_33
_atom_site_aniso_U_23
_atom_site_aniso_U_13
_atom_site_aniso_U_12
Cl1 0.0285(2) 0.0296(2) 0.0329(3) -0.00128(19) 0.00374(18) 0.00075(18)
Al1 0.0236(3) 0.0280(3) 0.0237(3) 0.0020(2) 0.0035(2) 0.0004(2)
F11 0.0361(6) 0.0459(7) 0.0223(5) -0.0025(5) 0.0043(5) 0.0046(5)
F1 0.0484(7) 0.0323(6) 0.0373(7) 0.0023(5) 0.0056(5) 0.0018(5)
F5 0.0452(7) 0.0335(7) 0.0408(7) 0.0067(5) 0.0019(5) 0.0011(5)
F6 0.0347(6) 0.0407(7) 0.0443(7) 0.0124(5) 0.0102(5) 0.0093(5)
F15 0.0344(6) 0.0640(8) 0.0251(6) -0.0078(5) 0.0027(5) 0.0005(6)
F2 0.0561(8) 0.0506(8) 0.0408(7) -0.0162(6) 0.0051(6) -0.0094(6)
F3 0.0385(7) 0.0843(10) 0.0257(6) -0.0066(6) -0.0029(5) 0.0004(7)
F14 0.0391(7) 0.0738(9) 0.0347(7) -0.0078(6) 0.0171(5) 0.0042(6)
F13 0.0238(6) 0.0639(9) 0.0532(8) -0.0021(6) 0.0089(5) 0.0054(6)
F12 0.0305(6) 0.0546(8) 0.0364(6) -0.0031(5) -0.0053(5) 0.0018(5)
F4 0.0411(7) 0.0612(8) 0.0341(6) 0.0182(6) 0.0026(5) 0.0128(6)
F8 0.0524(8) 0.0727(10) 0.0426(7) 0.0154(7) 0.0170(6) -0.0167(7)
F7 0.0534(8) 0.0491(8) 0.0418(7) 0.0208(6) 0.0047(6) 0.0001(6)
F10 0.0289(6) 0.0464(8) 0.0634(8) 0.0152(6) 0.0082(6) 0.0052(5)
F9 0.0330(7) 0.0675(9) 0.0675(9) 0.0046(7) 0.0220(6) -0.0030(6)
C15 0.0287(10) 0.0302(10) 0.0286(10) 0.0023(8) -0.0016(8) 0.0017(8)
C7 0.0290(10) 0.0293(10) 0.0242(9) -0.0027(7) 0.0036(7) -0.0031(8)
C14 0.0320(10) 0.0272(10) 0.0239(9) 0.0014(7) 0.0052(7) 0.0035(8)
C17 0.0346(11) 0.0363(11) 0.0274(10) -0.0002(8) 0.0120(8) 0.0025(8)
C1 0.0213(9) 0.0344(10) 0.0260(9) 0.0029(8) 0.0051(7) 0.0007(7)
C9 0.0421(12) 0.0317(10) 0.0241(9) 0.0053(8) 0.0013(8) -0.0053(9)
C13 0.0254(9) 0.0261(9) 0.0257(9) 0.0010(7) 0.0052(7) 0.0007(7)
C11 0.0281(10) 0.0461(12) 0.0383(11) -0.0054(9) 0.0122(8) -0.0086(9)
C16 0.0223(9) 0.0338(11) 0.0395(11) 0.0027(9) 0.0060(8) 0.0024(8)
C4 0.0225(9) 0.0614(14) 0.0225(9) -0.0032(9) 0.0040(7) -0.0005(9)
C6 0.0246(9) 0.0342(11) 0.0316(10) 0.0022(8) 0.0076(8) -0.0015(8)
C10 0.0423(12) 0.0423(12) 0.0263(10) 0.0027(9) 0.0096(9) -0.0138(9)
C2 0.0271(9) 0.0355(11) 0.0283(10) 0.0034(8) 0.0071(7) 0.0009(8)
C12 0.0304(10) 0.0306(10) 0.0346(10) 0.0013(8) 0.0028(8) -0.0022(8)
C18 0.0307(10) 0.0323(10) 0.0236(9) -0.0007(8) 0.0025(7) -0.0001(8)
C5 0.0240(9) 0.0509(13) 0.0270(10) 0.0112(9) 0.0056(8) 0.0072(9)
C8 0.0285(10) 0.0328(10) 0.0256(9) -0.0011(8) 0.0036(7) -0.0018(8)
C3 0.0302(10) 0.0454(12) 0.0307(10) -0.0098(9) 0.0080(8) -0.0051(9)
C19 0.0294(9) 0.0222(9) 0.0269(9) 0.0021(7) 0.0046(7) 0.0016(7)
C32 0.0262(9) 0.0277(10) 0.0242(9) 0.0018(7) 0.0049(7) 0.0000(7)
C24 0.0311(10) 0.0406(12) 0.0321(10) 0.0039(9) 0.0089(8) 0.0006(9)
C26 0.0286(9) 0.0263(10) 0.0244(9) 0.0019(7) 0.0044(7) 0.0040(7)
C22 0.0301(10) 0.0344(11) 0.0348(11) -0.0020(8) -0.0002(8) 0.0067(8)
C23 0.0250(10) 0.0423(12) 0.0413(12) -0.0040(9) 0.0074(8) 0.0019(9)
C20 0.0282(9) 0.0277(10) 0.0249(9) -0.0031(7) 0.0039(7) 0.0004(8)
C21 0.0326(10) 0.0328(10) 0.0258(9) -0.0008(8) 0.0030(8) 0.0012(8)
C31 0.0305(10) 0.0333(11) 0.0306(10) -0.0013(8) 0.0042(8) 0.0007(8)
C27 0.0311(10) 0.0300(10) 0.0276(9) 0.0037(8) 0.0052(8) 0.0022(8)
C33 0.0283(10) 0.0347(11) 0.0285(10) -0.0008(8) 0.0065(8) -0.0015(8)
C35 0.0366(11) 0.0467(13) 0.0283(10) 0.0017(9) -0.0014(8) -0.0080(9)
C28 0.0351(11) 0.0440(12) 0.0315(11) 0.0111(9) 0.0108(8) 0.0071(9)
C25 0.0284(10) 0.0351(11) 0.0284(10) 0.0021(8) 0.0028(8) 0.0013(8)
C30 0.0451(12) 0.0372(12) 0.0304(10) -0.0062(9) 0.0011(9) 0.0043(9)
C37 0.0295(10) 0.0314(10) 0.0296(10) 0.0021(8) 0.0064(8) 0.0005(8)
C29 0.0493(13) 0.0477(13) 0.0233(10) 0.0037(9) 0.0100(9) 0.0166(10)
C34 0.0387(11) 0.0417(12) 0.0265(10) -0.0047(8) 0.0055(8) -0.0041(9)
C36 0.0292(10) 0.0424(12) 0.0360(11) 0.0066(9) 0.0032(8) 0.0010(9)

loop_
_atom_type_symbol
_atom_type_description
_atom_type_scat_dispersion_real
_atom_type_scat_dispersion_imag
_atom_type_scat_source
C C 0.0033 0.0016 'International Tables Vol C Tables 4.2.6.8 and 6.1.1.4'
H H 0.0000 0.0000 'International Tables Vol C Tables 4.2.6.8 and 6.1.1.4'
F F 0.0171 0.0103 'International Tables Vol C Tables 4.2.6.8 and 6.1.1.4'
Al Al 0.0645 0.0514 'International Tables Vol C Tables 4.2.6.8 and 6.1.1.4'
Cl Cl 0.1484 0.1585 'International Tables Vol C Tables 4.2.6.8 and 6.1.1.4'

loop_
_geom_angle_atom_site_label_1
_geom_angle_atom_site_label_2
_geom_angle_atom_site_label_3
_geom_angle
C1 Al1 C7 108.88(8)
C1 Al1 C13 111.26(8)
C7 Al1 C13 113.47(8)
C1 Al1 Cl1 112.88(6)
C7 Al1 Cl1 105.68(6)
C13 Al1 Cl1 104.56(6)
F12 C15 C16 119.31(16)
F12 C15 C14 121.61(17)
C16 C15 C14 119.07(17)
C12 C7 C8 114.10(17)
C12 C7 Al1 119.47(14)
C8 C7 Al1 126.25(14)
F11 C14 C15 116.41(16)
F11 C14 C13 118.98(16)
C15 C14 C13 124.62(17)
F14 C17 C16 119.76(17)
F14 C17 C18 120.78(17)
C16 C17 C18 119.46(17)
C2 C1 C6 113.64(17)
C2 C1 Al1 118.16(14)
C6 C1 Al1 128.20(15)
F7 C9 C10 120.43(17)
F7 C9 C8 121.01(18)
C10 C9 C8 118.56(18)
C18 C13 C14 113.21(16)
C18 C13 Al1 125.92(14)
C14 C13 Al1 120.56(13)
F9 C11 C10 120.08(18)
F9 C11 C12 121.1(2)
C10 C11 C12 118.79(19)
F13 C16 C17 120.17(17)
F13 C16 C15 120.74(17)
C17 C16 C15 119.08(17)
F3 C4 C5 120.43(19)
F3 C4 C3 120.2(2)
C5 C4 C3 119.34(18)
F5 C6 C5 116.39(17)
F5 C6 C1 120.12(17)
C5 C6 C1 123.48(19)
F8 C10 C11 119.82(19)
F8 C10 C9 119.97(19)
C11 C10 C9 120.19(18)
F1 C2 C3 116.07(18)
F1 C2 C1 118.88(16)
C3 C2 C1 125.04(18)
F10 C12 C7 119.12(17)
F10 C12 C11 116.72(18)
C7 C12 C11 124.15(19)
F15 C18 C17 115.66(16)
F15 C18 C13 119.84(16)
C17 C18 C13 124.50(17)
F4 C5 C4 119.74(17)
F4 C5 C6 120.38(19)
C4 C5 C6 119.88(18)
F6 C8 C7 119.70(16)
F6 C8 C9 116.11(17)
C7 C8 C9 124.17(18)
F2 C3 C4 120.02(18)
F2 C3 C2 121.38(19)
C4 C3 C2 118.60(19)
C20 C19 C26 119.50(16)
C20 C19 C32 119.68(16)
C26 C19 C32 120.81(16)
C33 C32 C37 118.98(17)
C33 C32 C19 119.51(16)
C37 C32 C19 121.50(16)
C25 C24 C23 119.66(18)
C31 C26 C27 118.69(17)
C31 C26 C19 119.61(17)
C27 C26 C19 121.66(16)
C21 C22 C23 120.45(18)
C22 C23 C24 120.59(18)
C21 C20 C25 118.71(17)
C21 C20 C19 120.78(17)
C25 C20 C19 120.51(16)
C22 C21 C20 120.12(18)
C30 C31 C26 120.20(19)
C28 C27 C26 120.07(18)
C34 C33 C32 119.99(18)
C34 C35 C36 120.83(19)
C27 C28 C29 120.28(19)
C24 C25 C20 120.42(17)
C31 C30 C29 120.10(19)
C36 C37 C32 120.19(18)
C28 C29 C30 120.62(18)
C35 C34 C33 120.17(19)
C37 C36 C35 119.83(19)

loop_
_geom_bond_atom_site_label_1
_geom_bond_atom_site_label_2
_geom_bond_distance
Cl1 Al1 2.1676(7)
Al1 C1 2.0043(19)
Al1 C7 2.0046(19)
Al1 C13 2.0143(19)
F11 C14 1.358(2)
F1 C2 1.365(2)
F5 C6 1.349(2)
F6 C8 1.359(2)
F15 C18 1.360(2)
F2 C3 1.348(2)
F3 C4 1.345(2)
F14 C17 1.353(2)
F13 C16 1.344(2)
F12 C15 1.344(2)
F4 C5 1.350(2)
F8 C10 1.349(2)
F7 C9 1.344(2)
F10 C12 1.355(2)
F9 C11 1.349(2)
C15 C16 1.375(3)
C15 C14 1.377(3)
C7 C12 1.381(3)
C7 C8 1.383(3)
C14 C13 1.390(2)
C17 C16 1.373(3)
C17 C18 1.378(3)
C1 C2 1.383(3)
C1 C6 1.389(3)
C9 C10 1.373(3)
C9 C8 1.385(3)
C13 C18 1.379(3)
C11 C10 1.371(3)
C11 C12 1.382(3)
C4 C5 1.373(3)
C4 C3 1.376(3)
C6 C5 1.384(3)
C2 C3 1.381(3)
C19 C20 1.441(3)
C19 C26 1.445(2)
C19 C32 1.451(2)
C32 C33 1.408(3)
C32 C37 1.409(3)
C24 C25 1.379(3)
C24 C23 1.392(3)
C26 C31 1.407(3)
C26 C27 1.416(3)
C22 C21 1.373(3)
C22 C23 1.384(3)
C20 C21 1.410(3)
C20 C25 1.413(3)
C31 C30 1.383(3)
C27 C28 1.377(3)
C33 C34 1.386(3)
C35 C34 1.375(3)
C35 C36 1.392(3)
C28 C29 1.384(3)
C30 C29 1.384(3)
C37 C36 1.380(3)
